data_7211378
loop_
_publ_author_name
'Gu, Jin-Zhong'
'Kirillov, Alexander M.'
'Wu, Jiang'
'Lv, Dong-Yu'
'Tang, Yu'
'Wu, Jin-Cai'

_publ_section_title
;
 Synthesis, structural versatility, luminescent and magnetic properties of
 a series of coordination polymers constructed from
 biphenyl-2,4,4&#x2032;-tricarboxylate and different N-donor ligands
;
_journal_issue 47
_journal_name_full CrystEngComm
_journal_page_first 10287
_journal_paper_doi 10.1039/c3ce41457d
_journal_volume 15
_journal_year 2013
_chemical_formula_sum 'C27 H16 N2 O6 Pb'
_chemical_formula_weight 671.61
_chemical_name_systematic
;
?
;
_space_group_IT_number 14
_symmetry_cell_setting monoclinic
_symmetry_space_group_name_Hall '-P 2yn'
_symmetry_space_group_name_H-M 'P 1 21/n 1'
_atom_sites_solution_hydrogens geom
_atom_sites_solution_primary direct
_atom_sites_solution_secondary difmap
_audit_creation_method SHELXL-97
_cell_angle_alpha 90.00
_cell_angle_beta 111.832(9)
_cell_angle_gamma 90.00
_cell_formula_units_Z 4
_cell_length_a 9.5262(19)
_cell_length_b 21.006(4)
_cell_length_c 12.489(2)
_cell_measurement_temperature 296(2)
_cell_volume 2319.9(8)
_computing_cell_refinement 'Bruker SAINT'
_computing_data_collection 'Bruker APEX2'
_computing_data_reduction 'Bruker SAINT'
_computing_molecular_graphics 'Bruker SHELXTL'
_computing_publication_material 'Bruker SHELXTL'
_computing_structure_refinement 'SHELXL-97 (Sheldrick, 2008)'
_computing_structure_solution 'SHELXS-97 (Sheldrick, 2008)'
_diffrn_ambient_temperature 296(2)
_diffrn_measured_fraction_theta_full 0.999
_diffrn_measured_fraction_theta_max 0.999
_diffrn_measurement_device_type 'Bruker APEX-II CCD'
_diffrn_measurement_method '\f and \w scans'
_diffrn_radiation_monochromator graphite
_diffrn_radiation_source 'fine-focus sealed tube'
_diffrn_radiation_type MoK\a
_diffrn_radiation_wavelength 0.71073
_diffrn_reflns_av_R_equivalents 0.0355
_diffrn_reflns_av_sigmaI/netI 0.0415
_diffrn_reflns_limit_h_max 8
_diffrn_reflns_limit_h_min -11
_diffrn_reflns_limit_k_max 24
_diffrn_reflns_limit_k_min -24
_diffrn_reflns_limit_l_max 14
_diffrn_reflns_limit_l_min -14
_diffrn_reflns_number 11790
_diffrn_reflns_theta_full 25.00
_diffrn_reflns_theta_max 25.00
_diffrn_reflns_theta_min 1.94
_exptl_absorpt_coefficient_mu 7.320
_exptl_absorpt_correction_T_max 0.2725
_exptl_absorpt_correction_T_min 0.2337
_exptl_absorpt_correction_type multi-scan
_exptl_crystal_colour colorless
_exptl_crystal_density_diffrn 1.923
_exptl_crystal_density_method 'not measured'
_exptl_crystal_description block
_exptl_crystal_F_000 1288
_exptl_crystal_size_max 0.28
_exptl_crystal_size_mid 0.26
_exptl_crystal_size_min 0.24
_refine_diff_density_max 0.511
_refine_diff_density_min -0.539
_refine_diff_density_rms 0.103
_refine_ls_extinction_method none
_refine_ls_goodness_of_fit_ref 0.998
_refine_ls_hydrogen_treatment mixed
_refine_ls_matrix_type full
_refine_ls_number_parameters 326
_refine_ls_number_reflns 4076
_refine_ls_number_restraints 0
_refine_ls_restrained_S_all 0.998
_refine_ls_R_factor_all 0.0380
_refine_ls_R_factor_gt 0.0251
_refine_ls_shift/su_max 0.002
_refine_ls_shift/su_mean 0.000
_refine_ls_structure_factor_coef Fsqd
_refine_ls_weighting_details 'calc w=1/[\s^2^(Fo^2^)+(0.0244P)^2^+0.0000P] where P=(Fo^2^+2Fc^2^)/3'
_refine_ls_weighting_scheme calc
_refine_ls_wR_factor_gt 0.0509
_refine_ls_wR_factor_ref 0.0546
_reflns_number_gt 3259
_reflns_number_total 4076
_reflns_threshold_expression >2sigma(I)
_cod_data_source_file c3ce41457d.txt
_cod_data_source_block p21n
_cod_depositor_comments
;
The following automatic conversions were performed:

'_symmetry_cell_setting' value 'Monoclinic' changed to 'monoclinic'
according to /home/saulius/struct/CIF-dictionaries/cif_core.dic
dictionary named 'cif_core.dic' version 2.4.2 from 2011-04-26.

Automatic conversion script
Id: cif_fix_values 1891 2012-01-12 08:04:46Z andrius 
;
_cod_original_sg_symbol_H-M P2(1)/n
_cod_database_code 7211378

loop_
_symmetry_equiv_pos_as_xyz
'x, y, z'
'-x+1/2, y+1/2, -z+1/2'
'-x, -y, -z'
'x-1/2, -y-1/2, z-1/2'

loop_
_atom_site_label
_atom_site_type_symbol
_atom_site_fract_x
_atom_site_fract_y
_atom_site_fract_z
_atom_site_U_iso_or_equiv
_atom_site_adp_type
_atom_site_occupancy
_atom_site_symmetry_multiplicity
_atom_site_calc_flag
_atom_site_refinement_flags
Pb1 Pb 0.976192(18) 0.039043(8) 0.842243(15) 0.02721(7) Uani 1 1 d .
N1 N 0.8974(5) 0.0457(2) 0.6259(4) 0.0425(11) Uani 1 1 d .
N2 N 0.7560(5) -0.0344(2) 0.7269(4) 0.0424(11) Uani 1 1 d .
O1 O 0.8022(4) 0.14728(19) 0.7954(4) 0.0610(12) Uani 1 1 d .
O2 O 0.9127(4) 0.22414(19) 0.7344(4) 0.0631(12) Uani 1 1 d .
H2 H 0.9894 0.2040 0.7710 0.095 Uiso 1 1 calc R
O3 O 0.3006(4) 0.47295(15) 0.4796(3) 0.0390(9) Uani 1 1 d .
O4 O 0.4005(3) 0.43982(15) 0.6611(3) 0.0345(8) Uani 1 1 d .
O5 O -0.2721(4) 0.42828(19) 0.3349(3) 0.0466(9) Uani 1 1 d .
O6 O -0.3378(4) 0.3299(2) 0.3601(4) 0.0785(15) Uani 1 1 d .
C1 C 0.7970(5) 0.1990(2) 0.7508(4) 0.0355(12) Uani 1 1 d .
C2 C 0.6569(5) 0.2370(2) 0.7091(4) 0.0309(11) Uani 1 1 d .
C3 C 0.5536(5) 0.2259(2) 0.7608(4) 0.0381(13) Uani 1 1 d .
H3 H 0.5773 0.1975 0.8222 0.046 Uiso 1 1 calc R
C4 C 0.4152(5) 0.2567(2) 0.7223(4) 0.0379(13) Uani 1 1 d .
H4 H 0.3481 0.2496 0.7593 0.045 Uiso 1 1 calc R
C5 C 0.3755(5) 0.2979(2) 0.6292(4) 0.0269(11) Uani 1 1 d .
C6 C 0.4807(5) 0.3085(2) 0.5780(4) 0.0318(11) Uani 1 1 d .
H6 H 0.4566 0.3359 0.5153 0.038 Uiso 1 1 calc R
C7 C 0.6201(5) 0.2789(2) 0.6186(4) 0.0358(12) Uani 1 1 d .
H7 H 0.6896 0.2875 0.5844 0.043 Uiso 1 1 calc R
C8 C 0.2198(5) 0.3232(2) 0.5778(4) 0.0257(11) Uani 1 1 d .
C9 C 0.1839(4) 0.3851(2) 0.5347(4) 0.0243(10) Uani 1 1 d .
C10 C 0.0344(5) 0.4015(2) 0.4721(4) 0.0267(11) Uani 1 1 d .
H10 H 0.0117 0.4426 0.4431 0.032 Uiso 1 1 calc R
C11 C -0.0817(5) 0.3576(2) 0.4518(4) 0.0266(11) Uani 1 1 d .
C12 C -0.0477(5) 0.2973(2) 0.4987(4) 0.0361(13) Uani 1 1 d .
H12 H -0.1248 0.2680 0.4887 0.043 Uiso 1 1 calc R
C13 C 0.1014(5) 0.2804(2) 0.5607(4) 0.0321(12) Uani 1 1 d .
H13 H 0.1228 0.2396 0.5917 0.039 Uiso 1 1 calc R
C14 C 0.3035(5) 0.4360(2) 0.5584(4) 0.0260(11) Uani 1 1 d .
C15 C -0.2423(5) 0.3734(3) 0.3765(4) 0.0377(13) Uani 1 1 d .
C16 C 0.9618(7) 0.0863(3) 0.5771(6) 0.0612(18) Uani 1 1 d .
H16 H 1.0367 0.1136 0.6234 0.073 Uiso 1 1 calc R
C17 C 0.9194(9) 0.0890(4) 0.4568(6) 0.082(3) Uani 1 1 d .
H17 H 0.9648 0.1182 0.4238 0.098 Uiso 1 1 calc R
C18 C 0.8122(9) 0.0489(5) 0.3893(6) 0.094(3) Uani 1 1 d .
H18 H 0.7848 0.0501 0.3097 0.113 Uiso 1 1 calc R
C19 C 0.7421(7) 0.0056(4) 0.4384(6) 0.071(2) Uani 1 1 d .
C20 C 0.7871(6) 0.0059(3) 0.5578(5) 0.0486(16) Uani 1 1 d .
C21 C 0.6308(9) -0.0382(5) 0.3698(7) 0.101(3) Uani 1 1 d .
H21 H 0.6038 -0.0389 0.2902 0.121 Uiso 1 1 calc R
C22 C 0.5653(9) -0.0784(5) 0.4201(8) 0.110(4) Uani 1 1 d .
H22 H 0.4912 -0.1059 0.3736 0.132 Uiso 1 1 calc R
C23 C 0.6040(7) -0.0809(4) 0.5422(6) 0.068(2) Uani 1 1 d .
C24 C 0.7152(6) -0.0374(3) 0.6106(5) 0.0473(15) Uani 1 1 d .
C25 C 0.5393(8) -0.1214(4) 0.6001(8) 0.084(2) Uani 1 1 d .
H25 H 0.4675 -0.1512 0.5586 0.101 Uiso 1 1 calc R
C26 C 0.5798(7) -0.1176(3) 0.7144(7) 0.081(2) Uani 1 1 d .
H26 H 0.5356 -0.1442 0.7525 0.097 Uiso 1 1 calc R
C27 C 0.6887(6) -0.0733(3) 0.7762(6) 0.0569(17) Uani 1 1 d .
H27 H 0.7153 -0.0709 0.8557 0.068 Uiso 1 1 calc R

loop_
_atom_site_aniso_label
_atom_site_aniso_U_11
_atom_site_aniso_U_22
_atom_site_aniso_U_33
_atom_site_aniso_U_23
_atom_site_aniso_U_13
_atom_site_aniso_U_12
Pb1 0.02412(10) 0.02504(11) 0.03034(10) 0.00041(10) 0.00766(7) 0.00219(9)
N1 0.045(3) 0.046(3) 0.039(3) 0.007(2) 0.019(2) 0.013(2)
N2 0.033(2) 0.039(3) 0.044(3) 0.002(2) 0.001(2) 0.004(2)
O1 0.045(2) 0.045(3) 0.094(3) 0.029(2) 0.027(2) 0.019(2)
O2 0.032(2) 0.055(3) 0.104(4) 0.030(2) 0.027(2) 0.011(2)
O3 0.049(2) 0.036(2) 0.035(2) 0.0016(17) 0.0185(17) -0.0116(17)
O4 0.0262(18) 0.030(2) 0.037(2) 0.0070(16) -0.0002(16) -0.0056(15)
O5 0.0293(19) 0.055(3) 0.054(2) 0.008(2) 0.0139(17) 0.0107(19)
O6 0.024(2) 0.080(3) 0.109(4) 0.020(3) -0.002(2) -0.014(2)
C1 0.028(3) 0.030(3) 0.046(3) 0.006(3) 0.012(2) 0.004(2)
C2 0.021(2) 0.027(3) 0.040(3) 0.006(2) 0.006(2) 0.004(2)
C3 0.036(3) 0.040(3) 0.039(3) 0.017(3) 0.014(2) 0.014(2)
C4 0.029(3) 0.048(3) 0.041(3) 0.017(3) 0.018(2) 0.010(2)
C5 0.023(2) 0.020(3) 0.036(3) 0.005(2) 0.009(2) 0.002(2)
C6 0.027(3) 0.031(3) 0.036(3) 0.015(2) 0.010(2) 0.005(2)
C7 0.026(3) 0.036(3) 0.050(3) 0.007(3) 0.018(2) 0.002(2)
C8 0.019(2) 0.031(3) 0.028(3) 0.004(2) 0.009(2) -0.001(2)
C9 0.021(2) 0.024(3) 0.029(2) -0.001(2) 0.0113(19) 0.001(2)
C10 0.025(2) 0.026(3) 0.029(3) 0.000(2) 0.009(2) 0.005(2)
C11 0.017(2) 0.035(3) 0.028(3) -0.004(2) 0.0086(19) 0.003(2)
C12 0.022(3) 0.039(3) 0.049(3) -0.001(3) 0.015(2) -0.008(2)
C13 0.031(3) 0.021(3) 0.044(3) 0.010(2) 0.013(2) 0.002(2)
C14 0.022(2) 0.022(3) 0.036(3) -0.002(2) 0.012(2) 0.002(2)
C15 0.022(3) 0.053(4) 0.038(3) -0.003(3) 0.011(2) 0.002(3)
C16 0.065(4) 0.070(5) 0.058(4) 0.016(4) 0.033(3) 0.023(3)
C17 0.076(5) 0.124(7) 0.059(5) 0.043(5) 0.042(4) 0.051(5)
C18 0.076(6) 0.172(10) 0.037(4) 0.017(5) 0.025(4) 0.071(6)
C19 0.055(4) 0.117(6) 0.038(4) -0.018(4) 0.013(3) 0.036(4)
C20 0.033(3) 0.074(5) 0.031(3) -0.016(3) 0.003(2) 0.023(3)
C21 0.071(6) 0.168(10) 0.043(4) -0.049(6) -0.001(4) 0.037(6)
C22 0.065(6) 0.146(10) 0.083(7) -0.073(7) -0.013(5) 0.019(6)
C23 0.041(4) 0.074(5) 0.069(5) -0.035(4) -0.001(3) 0.010(3)
C24 0.029(3) 0.047(4) 0.052(4) -0.015(3) -0.001(3) 0.012(3)
C25 0.057(4) 0.052(5) 0.113(7) -0.033(5) -0.004(5) -0.010(4)
C26 0.044(4) 0.058(5) 0.114(7) 0.003(5) 0.001(4) -0.008(4)
C27 0.043(3) 0.044(4) 0.071(4) 0.011(3) 0.005(3) -0.010(3)

loop_
_atom_type_symbol
_atom_type_description
_atom_type_scat_dispersion_real
_atom_type_scat_dispersion_imag
_atom_type_scat_source
C C 0.0033 0.0016 'International Tables Vol C Tables 4.2.6.8 and 6.1.1.4'
H H 0.0000 0.0000 'International Tables Vol C Tables 4.2.6.8 and 6.1.1.4'
N N 0.0061 0.0033 'International Tables Vol C Tables 4.2.6.8 and 6.1.1.4'
O O 0.0106 0.0060 'International Tables Vol C Tables 4.2.6.8 and 6.1.1.4'
Pb Pb -3.3944 10.1111 'International Tables Vol C Tables 4.2.6.8 and 6.1.1.4'

loop_
_geom_angle_atom_site_label_1
_geom_angle_atom_site_label_2
_geom_angle_atom_site_label_3
_geom_angle
_geom_angle_site_symmetry_1
_geom_angle_site_symmetry_3
O4 Pb1 N1 88.98(12) 2_646 .
O4 Pb1 O5 76.01(12) 2_646 4_766
N1 Pb1 O5 81.64(13) . 4_766
O4 Pb1 N2 76.81(12) 2_646 .
N1 Pb1 N2 65.03(15) . .
O5 Pb1 N2 136.89(13) 4_766 .
O4 Pb1 O1 167.41(12) 2_646 .
N1 Pb1 O1 79.09(13) . .
O5 Pb1 O1 105.84(12) 4_766 .
N2 Pb1 O1 94.33(13) . .
C16 N1 C20 119.3(5) . .
C16 N1 Pb1 121.6(4) . .
C20 N1 Pb1 119.1(4) . .
C27 N2 C24 118.2(5) . .
C27 N2 Pb1 123.1(4) . .
C24 N2 Pb1 118.5(4) . .
C1 O1 Pb1 139.3(3) . .
C1 O2 H2 109.5 . .
C14 O4 Pb1 102.3(3) . 2_656
C15 O5 Pb1 107.9(3) . 4_465
O1 C1 O2 122.8(4) . .
O1 C1 C2 121.6(4) . .
O2 C1 C2 115.6(4) . .
C7 C2 C3 119.0(4) . .
C7 C2 C1 124.1(4) . .
C3 C2 C1 116.9(4) . .
C2 C3 C4 120.7(5) . .
C2 C3 H3 119.7 . .
C4 C3 H3 119.7 . .
C3 C4 C5 120.8(4) . .
C3 C4 H4 119.6 . .
C5 C4 H4 119.6 . .
C4 C5 C6 117.8(4) . .
C4 C5 C8 120.4(4) . .
C6 C5 C8 121.4(4) . .
C7 C6 C5 121.2(4) . .
C7 C6 H6 119.4 . .
C5 C6 H6 119.4 . .
C2 C7 C6 120.6(4) . .
C2 C7 H7 119.7 . .
C6 C7 H7 119.7 . .
C13 C8 C9 118.2(4) . .
C13 C8 C5 117.3(4) . .
C9 C8 C5 124.2(4) . .
C10 C9 C8 119.9(4) . .
C10 C9 C14 118.4(4) . .
C8 C9 C14 121.6(4) . .
C9 C10 C11 121.2(4) . .
C9 C10 H10 119.4 . .
C11 C10 H10 119.4 . .
C12 C11 C10 119.1(4) . .
C12 C11 C15 119.4(4) . .
C10 C11 C15 121.5(4) . .
C11 C12 C13 120.1(4) . .
C11 C12 H12 120.0 . .
C13 C12 H12 120.0 . .
C12 C13 C8 121.5(4) . .
C12 C13 H13 119.3 . .
C8 C13 H13 119.3 . .
O3 C14 O4 123.4(4) . .
O3 C14 C9 119.5(4) . .
O4 C14 C9 117.0(4) . .
O6 C15 O5 124.4(5) . .
O6 C15 C11 116.7(5) . .
O5 C15 C11 118.9(5) . .
N1 C16 C17 121.4(7) . .
N1 C16 H16 119.3 . .
C17 C16 H16 119.3 . .
C18 C17 C16 119.5(7) . .
C18 C17 H17 120.3 . .
C16 C17 H17 120.3 . .
C17 C18 C19 120.5(7) . .
C17 C18 H18 119.8 . .
C19 C18 H18 119.8 . .
C20 C19 C18 117.4(7) . .
C20 C19 C21 120.8(8) . .
C18 C19 C21 121.8(8) . .
N1 C20 C19 122.0(7) . .
N1 C20 C24 119.3(5) . .
C19 C20 C24 118.6(6) . .
C22 C21 C19 119.9(8) . .
C22 C21 H21 120.0 . .
C19 C21 H21 120.0 . .
C21 C22 C23 123.0(8) . .
C21 C22 H22 118.5 . .
C23 C22 H22 118.5 . .
C25 C23 C24 117.0(7) . .
C25 C23 C22 125.8(8) . .
C24 C23 C22 117.1(8) . .
N2 C24 C23 121.8(6) . .
N2 C24 C20 117.7(5) . .
C23 C24 C20 120.5(6) . .
C26 C25 C23 120.6(7) . .
C26 C25 H25 119.7 . .
C23 C25 H25 119.7 . .
C25 C26 C27 119.4(7) . .
C25 C26 H26 120.3 . .
C27 C26 H26 120.3 . .
N2 C27 C26 123.0(7) . .
N2 C27 H27 118.5 . .
C26 C27 H27 118.5 . .

loop_
_geom_bond_atom_site_label_1
_geom_bond_atom_site_label_2
_geom_bond_distance
_geom_bond_site_symmetry_2
Pb1 O4 2.400(3) 2_646
Pb1 N1 2.525(4) .
Pb1 O5 2.528(3) 4_766
Pb1 N2 2.570(4) .
Pb1 O1 2.745(4) .
N1 C16 1.324(7) .
N1 C20 1.364(7) .
N2 C27 1.323(7) .
N2 C24 1.358(7) .
O1 C1 1.213(6) .
O2 C1 1.306(5) .
O2 H2 0.8200 .
O3 C14 1.246(5) .
O4 C14 1.274(5) .
O4 Pb1 2.400(3) 2_656
O5 C15 1.254(6) .
O5 Pb1 2.528(3) 4_465
O6 C15 1.252(6) .
C1 C2 1.474(6) .
C2 C7 1.372(6) .
C2 C3 1.384(6) .
C3 C4 1.384(6) .
C3 H3 0.9300 .
C4 C5 1.385(6) .
C4 H4 0.9300 .
C5 C6 1.393(6) .
C5 C8 1.478(6) .
C6 C7 1.380(6) .
C6 H6 0.9300 .
C7 H7 0.9300 .
C8 C13 1.395(6) .
C8 C9 1.401(6) .
C9 C10 1.389(6) .
C9 C14 1.509(6) .
C10 C11 1.389(6) .
C10 H10 0.9300 .
C11 C12 1.383(6) .
C11 C15 1.505(6) .
C12 C13 1.387(6) .
C12 H12 0.9300 .
C13 H13 0.9300 .
C16 C17 1.405(9) .
C16 H16 0.9300 .
C17 C18 1.350(10) .
C17 H17 0.9300 .
C18 C19 1.397(11) .
C18 H18 0.9300 .
C19 C20 1.390(8) .
C19 C21 1.424(11) .
C20 C24 1.438(8) .
C21 C22 1.337(12) .
C21 H21 0.9300 .
C22 C23 1.431(11) .
C22 H22 0.9300 .
C23 C25 1.398(10) .
C23 C24 1.419(8) .
C25 C26 1.336(10) .
C25 H25 0.9300 .
C26 C27 1.394(8) .
C26 H26 0.9300 .
C27 H27 0.9300 .

loop_
_geom_torsion_atom_site_label_1
_geom_torsion_atom_site_label_2
_geom_torsion_atom_site_label_3
_geom_torsion_atom_site_label_4
_geom_torsion
_geom_torsion_site_symmetry_1
O4 Pb1 N1 C16 -106.9(4) 2_646
O5 Pb1 N1 C16 -30.9(4) 4_766
N2 Pb1 N1 C16 177.2(4) .
O1 Pb1 N1 C16 77.2(4) .
O4 Pb1 N1 C20 72.3(4) 2_646
O5 Pb1 N1 C20 148.3(4) 4_766
N2 Pb1 N1 C20 -3.6(3) .
O1 Pb1 N1 C20 -103.6(4) .
O4 Pb1 N2 C27 84.5(4) 2_646
N1 Pb1 N2 C27 179.6(5) .
O5 Pb1 N2 C27 136.6(4) 4_766
O1 Pb1 N2 C27 -104.6(4) .
O4 Pb1 N2 C24 -89.8(4) 2_646
N1 Pb1 N2 C24 5.3(3) .
O5 Pb1 N2 C24 -37.7(4) 4_766
O1 Pb1 N2 C24 81.1(4) .
O4 Pb1 O1 C1 -76.4(8) 2_646
N1 Pb1 O1 C1 -57.7(6) .
O5 Pb1 O1 C1 20.3(6) 4_766
N2 Pb1 O1 C1 -121.2(6) .
Pb1 O1 C1 O2 -18.7(9) .
Pb1 O1 C1 C2 159.9(4) .
O1 C1 C2 C7 -150.5(5) .
O2 C1 C2 C7 28.2(8) .
O1 C1 C2 C3 25.3(8) .
O2 C1 C2 C3 -156.0(5) .
C7 C2 C3 C4 -0.1(8) .
C1 C2 C3 C4 -176.1(5) .
C2 C3 C4 C5 1.7(8) .
C3 C4 C5 C6 -1.6(8) .
C3 C4 C5 C8 170.9(5) .
C4 C5 C6 C7 -0.1(7) .
C8 C5 C6 C7 -172.5(4) .
C3 C2 C7 C6 -1.6(8) .
C1 C2 C7 C6 174.1(5) .
C5 C6 C7 C2 1.7(8) .
C4 C5 C8 C13 -43.7(6) .
C6 C5 C8 C13 128.6(5) .
C4 C5 C8 C9 143.1(5) .
C6 C5 C8 C9 -44.6(7) .
C13 C8 C9 C10 -3.1(6) .
C5 C8 C9 C10 170.0(4) .
C13 C8 C9 C14 174.5(4) .
C5 C8 C9 C14 -12.4(7) .
C8 C9 C10 C11 0.6(6) .
C14 C9 C10 C11 -177.1(4) .
C9 C10 C11 C12 2.4(6) .
C9 C10 C11 C15 -175.3(4) .
C10 C11 C12 C13 -2.8(7) .
C15 C11 C12 C13 174.9(4) .
C11 C12 C13 C8 0.2(7) .
C9 C8 C13 C12 2.7(7) .
C5 C8 C13 C12 -170.8(4) .
Pb1 O4 C14 O3 9.1(5) 2_656
Pb1 O4 C14 C9 -168.6(3) 2_656
C10 C9 C14 O3 -43.9(6) .
C8 C9 C14 O3 138.4(5) .
C10 C9 C14 O4 133.8(4) .
C8 C9 C14 O4 -43.8(6) .
Pb1 O5 C15 O6 38.9(6) 4_465
Pb1 O5 C15 C11 -140.9(3) 4_465
C12 C11 C15 O6 -0.2(7) .
C10 C11 C15 O6 177.4(5) .
C12 C11 C15 O5 179.6(4) .
C10 C11 C15 O5 -2.7(7) .
C20 N1 C16 C17 -0.3(8) .
Pb1 N1 C16 C17 178.9(4) .
N1 C16 C17 C18 -0.9(10) .
C16 C17 C18 C19 0.9(11) .
C17 C18 C19 C20 0.2(10) .
C17 C18 C19 C21 -178.7(6) .
C16 N1 C20 C19 1.5(8) .
Pb1 N1 C20 C19 -177.7(4) .
C16 N1 C20 C24 -178.9(5) .
Pb1 N1 C20 C24 1.9(6) .
C18 C19 C20 N1 -1.4(9) .
C21 C19 C20 N1 177.5(6) .
C18 C19 C20 C24 179.0(5) .
C21 C19 C20 C24 -2.1(9) .
C20 C19 C21 C22 1.9(12) .
C18 C19 C21 C22 -179.2(8) .
C19 C21 C22 C23 -1.5(14) .
C21 C22 C23 C25 179.6(8) .
C21 C22 C23 C24 1.3(12) .
C27 N2 C24 C23 -0.3(8) .
Pb1 N2 C24 C23 174.3(4) .
C27 N2 C24 C20 178.9(5) .
Pb1 N2 C24 C20 -6.6(6) .
C25 C23 C24 N2 -0.8(8) .
C22 C23 C24 N2 177.6(6) .
C25 C23 C24 C20 -179.9(5) .
C22 C23 C24 C20 -1.5(8) .
N1 C20 C24 N2 3.2(7) .
C19 C20 C24 N2 -177.2(5) .
N1 C20 C24 C23 -177.7(5) .
C19 C20 C24 C23 2.0(8) .
C24 C23 C25 C26 1.3(10) .
C22 C23 C25 C26 -177.0(7) .
C23 C25 C26 C27 -0.7(11) .
C24 N2 C27 C26 0.9(9) .
Pb1 N2 C27 C26 -173.4(4) .
C25 C26 C27 N2 -0.5(10) .
